data_4115390
loop_
_publ_author_name
'Atsushi Wakamiya'
'Tohru Nishinaga'
'Koichi Komatsu'

_publ_contact_author_address
;
    Institute for Chemical Research, Kyoto University, Gokasho, Uji, 
    Kyoto 611-0011, Japan. 
;
_publ_contact_author_email ' komatsu@scl.kyoto-u.ac.jp'
_publ_contact_author_fax ' +81-774-38-3178 '
_publ_contact_author_name ' Koichi Komatsu '
_publ_contact_author_phone ' +81-774-38-3172 '
_publ_section_title
;
 1,2-Dithiin Annelated with Bicyclo[2.2.2]octene Frameworks. One-Electron
 and Two-Electron Oxidations and Formation of a Novel
 2,3,5,6-Tetrathiabicyclo[2.2.2]oct-7-ene Radical Cation with Remarkable
 Stability Owing to a Strong Transannular Interaction
;
_journal_name_full 'Journal of the American Chemical Society'
_journal_page_first 15038
_journal_page_last 15050
_journal_paper_doi 10.1021/ja028297j
_journal_volume 124
_journal_year 2002
_chemical_formula_moiety 'C17 H23 Cl8 O2 Sb'
_chemical_formula_sum 'C17 H23 Cl8 O2 Sb'
_chemical_formula_weight 664.70
_chemical_name_common 'protonated 2-butene-1,4-dione'
_chemical_name_systematic
; 
 ? 
;
_space_group_IT_number 62
_symmetry_cell_setting orthorhombic
_symmetry_space_group_name_Hall '-P 2ac 2n'
_symmetry_space_group_name_H-M 'P n m a'
_atom_sites_solution_hydrogens geom
_atom_sites_solution_primary direct
_atom_sites_solution_secondary difmap
_audit_creation_date ' Wed July 17 2002 '
_audit_creation_method SHELXL-97
_cell_angle_alpha 90.00
_cell_angle_beta 90.00
_cell_angle_gamma 90.00
_cell_formula_units_Z 4
_cell_length_a 12.970(2)
_cell_length_b 13.3437(19)
_cell_length_c 14.041(2)
_cell_measurement_reflns_used 25
_cell_measurement_temperature 100(2)
_cell_volume 2430.0(6)
_computing_cell_refinement 'Bruker SMART'
_computing_data_collection 'Bruker SMART'
_computing_data_reduction 'Bruker SHELXTL'
_computing_molecular_graphics 'Bruker SHELXTL'
_computing_publication_material 'Bruker SHELXTL'
_computing_structure_refinement 'SHELXL-97 (Sheldrick, 1997)'
_computing_structure_solution 'SHELXS-97 (Sheldrick, 1990)'
_diffrn_ambient_temperature 100(2)
_diffrn_measured_fraction_theta_full 0.995
_diffrn_measured_fraction_theta_max 0.995
_diffrn_measurement_device_type 'CCD area detector'
_diffrn_measurement_method 'phi and omega scans'
_diffrn_radiation_monochromator graphite
_diffrn_radiation_source 'fine-focus sealed tube'
_diffrn_radiation_type MoK\a
_diffrn_radiation_wavelength 0.71073
_diffrn_reflns_av_R_equivalents 0.0476
_diffrn_reflns_av_sigmaI/netI 0.0307
_diffrn_reflns_limit_h_max 15
_diffrn_reflns_limit_h_min -13
_diffrn_reflns_limit_k_max 13
_diffrn_reflns_limit_k_min -15
_diffrn_reflns_limit_l_max 16
_diffrn_reflns_limit_l_min -16
_diffrn_reflns_number 12624
_diffrn_reflns_theta_full 25.00
_diffrn_reflns_theta_max 25.00
_diffrn_reflns_theta_min 2.11
_exptl_absorpt_coefficient_mu 2.028
_exptl_absorpt_correction_T_max 0.816
_exptl_absorpt_correction_T_min 0.658
_exptl_absorpt_correction_type empirical
_exptl_crystal_colour paleyellow
_exptl_crystal_density_diffrn 1.817
_exptl_crystal_description prism
_exptl_crystal_F_000 1312
_exptl_crystal_size_max 0.20
_exptl_crystal_size_mid 0.20
_exptl_crystal_size_min 0.10
_refine_diff_density_max 1.259
_refine_diff_density_min -0.801
_refine_diff_density_rms 0.100
_refine_ls_extinction_method none
_refine_ls_goodness_of_fit_ref 1.064
_refine_ls_hydrogen_treatment mixed
_refine_ls_matrix_type full
_refine_ls_number_parameters 164
_refine_ls_number_reflns 2229
_refine_ls_number_restraints 1
_refine_ls_restrained_S_all 1.064
_refine_ls_R_factor_all 0.0469
_refine_ls_R_factor_gt 0.0376
_refine_ls_shift/su_max 0.000
_refine_ls_shift/su_mean 0.000
_refine_ls_structure_factor_coef Fsqd
_refine_ls_weighting_details 'calc w=1/[\s^2^(Fo^2^)+(0.0442P)^2^+3.4990P] where P=(Fo^2^+2Fc^2^)/3'
_refine_ls_weighting_scheme calc
_refine_ls_wR_factor_gt 0.0848
_refine_ls_wR_factor_ref 0.0887
_reflns_number_gt 1981
_reflns_number_total 2229
_reflns_threshold_expression >2sigma(I)
_cod_data_source_file ja028297j-3_s2_5.cif
_cod_data_source_block 2waka
_cod_original_cell_volume 2429.9(6)
_cod_database_code 4115390

loop_
_symmetry_equiv_pos_as_xyz
'x, y, z'
'-x+1/2, -y, z+1/2'
'-x, y+1/2, -z'
'x+1/2, -y+1/2, -z+1/2'
'-x, -y, -z'
'x-1/2, y, -z-1/2'
'x, -y-1/2, z'
'-x-1/2, y-1/2, z-1/2'

loop_
_atom_site_label
_atom_site_type_symbol
_atom_site_fract_x
_atom_site_fract_y
_atom_site_fract_z
_atom_site_U_iso_or_equiv
_atom_site_adp_type
_atom_site_occupancy
_atom_site_symmetry_multiplicity
_atom_site_calc_flag
_atom_site_refinement_flags
_atom_site_disorder_group
Sb1 Sb 0.20684(9) 0.7500 0.95025(16) 0.0200(3) Uani 0.846(3) 2 d SP 1
Cl2 Cl 0.20674(11) 0.57411(9) 0.95320(9) 0.0422(4) Uani 0.846(3) 1 d P 1
Cl6 Cl 0.04399(13) 0.7500 1.02438(11) 0.0409(5) Uani 0.846(3) 2 d SP 1
Cl5 Cl 0.37115(14) 0.7500 0.87667(12) 0.0508(6) Uani 0.846(3) 2 d SP 1
Sb2 Sb 0.1745(6) 0.7500 0.9488(9) 0.0242(16) Uani 0.154(3) 2 d SP 2
Cl66 Cl 0.0562(7) 0.8720(7) 1.0030(5) 0.056(3) Uani 0.154(3) 1 d P 2
Cl22 Cl 0.2871(7) 0.6253(8) 0.8999(6) 0.068(4) Uani 0.154(3) 1 d P 2
H1 H 0.359(4) 0.7500 0.323(4) 0.028(14) Uiso 1 2 d SD .
O1 O 0.35427(19) 0.83883(19) 0.32669(18) 0.0270(6) Uani 1 1 d D .
Cl3 Cl 0.12175(12) 0.7500 0.79948(9) 0.0339(3) Uani 1 2 d S .
Cl4 Cl 0.28474(12) 0.7500 1.10159(9) 0.0360(4) Uani 1 2 d S .
C2 C 0.5083(3) 0.8008(3) 0.2329(2) 0.0247(8) Uani 1 1 d . .
C1 C 0.4273(3) 0.8670(3) 0.2728(2) 0.0269(8) Uani 1 1 d . .
C6 C 0.5895(3) 0.8660(3) 0.1846(3) 0.0303(9) Uani 1 1 d . .
H6 H 0.6474 0.8238 0.1603 0.036 Uiso 1 1 calc R .
C8 C 0.5365(3) 0.9209(3) 0.1023(3) 0.0356(9) Uani 1 1 d . .
H8A H 0.5870 0.9647 0.0696 0.043 Uiso 1 1 calc R .
H8B H 0.5106 0.8714 0.0555 0.043 Uiso 1 1 calc R .
C4 C 0.5403(3) 1.0093(3) 0.2931(3) 0.0374(10) Uani 1 1 d . .
H4A H 0.5357 1.0039 0.3633 0.045 Uiso 1 1 calc R .
H4B H 0.5530 1.0804 0.2766 0.045 Uiso 1 1 calc R .
C7 C 0.6298(3) 0.9440(3) 0.2563(3) 0.0350(9) Uani 1 1 d . .
H7A H 0.6820 0.9870 0.2251 0.042 Uiso 1 1 calc R .
H7B H 0.6632 0.9094 0.3105 0.042 Uiso 1 1 calc R .
C3 C 0.4386(3) 0.9743(3) 0.2479(3) 0.0326(9) Uani 1 1 d . .
H3 H 0.3792 1.0142 0.2728 0.039 Uiso 1 1 calc R .
C5 C 0.4468(3) 0.9840(3) 0.1396(3) 0.0376(10) Uani 1 1 d . .
H5A H 0.4576 1.0552 0.1223 0.045 Uiso 1 1 calc R .
H5B H 0.3817 0.9613 0.1098 0.045 Uiso 1 1 calc R .
C10 C 0.1840(5) 0.2500 0.1172(5) 0.0435(16) Uani 1 2 d S .
H10A H 0.1079 0.2500 0.1121 0.052 Uiso 1 2 calc SR .
H10B H 0.2021 0.2500 0.1857 0.052 Uiso 1 2 calc SR .
Cl10 Cl 0.23187(15) 0.14223(13) 0.06498(13) 0.0813(5) Uani 1 1 d . .

loop_
_atom_site_aniso_label
_atom_site_aniso_U_11
_atom_site_aniso_U_22
_atom_site_aniso_U_33
_atom_site_aniso_U_23
_atom_site_aniso_U_13
_atom_site_aniso_U_12
Sb1 0.0203(6) 0.0235(3) 0.0161(3) 0.000 -0.0013(5) 0.000
Cl2 0.0639(9) 0.0248(6) 0.0379(7) -0.0024(5) -0.0170(6) 0.0065(6)
Cl6 0.0238(9) 0.0738(13) 0.0251(8) 0.000 0.0038(7) 0.000
Cl5 0.0265(9) 0.0937(16) 0.0322(9) 0.000 0.0071(7) 0.000
Sb2 0.038(4) 0.0152(16) 0.0198(17) 0.000 -0.004(4) 0.000
Cl66 0.062(5) 0.072(6) 0.034(4) -0.020(4) -0.015(4) 0.036(4)
Cl22 0.083(7) 0.082(7) 0.038(4) -0.027(4) -0.021(4) 0.063(6)
O1 0.0201(13) 0.0345(15) 0.0266(13) -0.0043(12) 0.0019(11) 0.0009(11)
Cl3 0.0504(9) 0.0329(7) 0.0183(6) 0.000 -0.0033(6) 0.000
Cl4 0.0515(9) 0.0345(8) 0.0221(7) 0.000 -0.0083(6) 0.000
C2 0.0189(18) 0.036(2) 0.0192(17) 0.0015(15) -0.0026(14) 0.0021(16)
C1 0.0231(19) 0.038(2) 0.0201(17) -0.0019(16) -0.0043(15) -0.0033(16)
C6 0.024(2) 0.035(2) 0.032(2) 0.0028(17) 0.0061(17) -0.0012(16)
C8 0.036(2) 0.044(2) 0.0271(19) 0.0058(18) 0.0026(18) -0.0076(19)
C4 0.037(2) 0.037(2) 0.038(2) -0.0034(19) 0.0026(19) -0.0065(19)
C7 0.028(2) 0.040(2) 0.037(2) 0.0033(19) -0.0024(18) -0.0040(18)
C3 0.032(2) 0.031(2) 0.035(2) -0.0001(17) 0.0048(18) 0.0049(17)
C5 0.035(2) 0.039(2) 0.038(2) 0.0100(19) -0.0036(19) -0.0020(19)
C10 0.036(4) 0.056(4) 0.039(3) 0.000 -0.001(3) 0.000
Cl10 0.0902(12) 0.0697(10) 0.0840(11) -0.0127(8) 0.0156(9) 0.0305(9)

loop_
_atom_type_symbol
_atom_type_description
_atom_type_scat_dispersion_real
_atom_type_scat_dispersion_imag
_atom_type_scat_source
C C 0.0033 0.0016 'International Tables Vol C Tables 4.2.6.8 and 6.1.1.4'
H H 0.0000 0.0000 'International Tables Vol C Tables 4.2.6.8 and 6.1.1.4'
O O 0.0106 0.0060 'International Tables Vol C Tables 4.2.6.8 and 6.1.1.4'
Cl Cl 0.1484 0.1585 'International Tables Vol C Tables 4.2.6.8 and 6.1.1.4'
Sb Sb -0.5866 1.5461 'International Tables Vol C Tables 4.2.6.8 and 6.1.1.4'

loop_
_geom_angle_atom_site_label_1
_geom_angle_atom_site_label_2
_geom_angle_atom_site_label_3
_geom_angle
_geom_angle_site_symmetry_1
_geom_angle_site_symmetry_3
Cl2 Sb1 Cl2 177.98(12) 7_575 .
Cl2 Sb1 Cl4 89.10(6) 7_575 .
Cl2 Sb1 Cl4 89.10(6) . .
Cl2 Sb1 Cl6 89.53(5) 7_575 .
Cl2 Sb1 Cl6 89.53(5) . .
Cl4 Sb1 Cl6 89.19(9) . .
Cl2 Sb1 Cl5 90.47(5) 7_575 .
Cl2 Sb1 Cl5 90.47(5) . .
Cl4 Sb1 Cl5 90.43(8) . .
Cl6 Sb1 Cl5 179.63(11) . .
Cl2 Sb1 Cl3 90.88(6) 7_575 .
Cl2 Sb1 Cl3 90.88(6) . .
Cl4 Sb1 Cl3 177.89(9) . .
Cl6 Sb1 Cl3 88.70(7) . .
Cl5 Sb1 Cl3 91.67(9) . .
Cl3 Sb2 Cl22 85.0(4) . 7_575
Cl3 Sb2 Cl22 85.0(4) . .
Cl22 Sb2 Cl22 91.8(7) 7_575 .
Cl3 Sb2 Cl66 96.0(3) . .
Cl22 Sb2 Cl66 90.6(4) 7_575 .
Cl22 Sb2 Cl66 177.5(6) . .
Cl3 Sb2 Cl66 96.0(3) . 7_575
Cl22 Sb2 Cl66 177.5(6) 7_575 7_575
Cl22 Sb2 Cl66 90.6(4) . 7_575
Cl66 Sb2 Cl66 87.1(6) . 7_575
Cl3 Sb2 Cl4 164.4(4) . .
Cl22 Sb2 Cl4 84.1(3) 7_575 .
Cl22 Sb2 Cl4 84.1(3) . .
Cl66 Sb2 Cl4 95.3(4) . .
Cl66 Sb2 Cl4 95.3(4) 7_575 .
Sb2 Cl3 Sb1 9.5(2) . .
Sb1 Cl4 Sb2 8.3(2) . .
C2 C2 C1 126.6(2) 7_575 .
C2 C2 C6 124.8(2) 7_575 .
C1 C2 C6 108.5(3) . .
O1 C1 C3 120.1(3) . .
O1 C1 C2 125.3(3) . .
C3 C1 C2 114.6(3) . .
C2 C6 C8 107.4(3) . .
C2 C6 C7 109.3(3) . .
C8 C6 C7 108.9(3) . .
C5 C8 C6 110.2(3) . .
C3 C4 C7 109.6(3) . .
C6 C7 C4 110.2(3) . .
C1 C3 C5 108.9(3) . .
C1 C3 C4 106.4(3) . .
C5 C3 C4 109.0(3) . .
C3 C5 C8 110.3(3) . .
Cl10 C10 Cl10 112.5(4) 7_565 .

loop_
_geom_bond_atom_site_label_1
_geom_bond_atom_site_label_2
_geom_bond_distance
_geom_bond_site_symmetry_2
Sb1 Cl2 2.3474(13) 7_575
Sb1 Cl2 2.3474(13) .
Sb1 Cl4 2.353(2) .
Sb1 Cl6 2.355(2) .
Sb1 Cl5 2.368(2) .
Sb1 Cl3 2.387(2) .
Sb2 Cl3 2.205(12) .
Sb2 Cl22 2.318(9) 7_575
Sb2 Cl22 2.318(9) .
Sb2 Cl66 2.362(9) .
Sb2 Cl66 2.362(9) 7_575
Sb2 Cl4 2.578(11) .
O1 C1 1.269(4) .
C2 C2 1.355(7) 7_575
C2 C1 1.484(5) .
C2 C6 1.525(5) .
C1 C3 1.481(5) .
C6 C8 1.531(5) .
C6 C7 1.539(6) .
C8 C5 1.530(6) .
C4 C3 1.536(6) .
C4 C7 1.541(6) .
C3 C5 1.529(6) .
C10 Cl10 1.730(4) 7_565
C10 Cl10 1.730(4) .
